data_4073298
loop_
_publ_author_name
'Chernyshova, Eleonora S.'
'Goddard, Richard'
'P\"orschke, Klaus-Richard'

_publ_section_title
;
 Mononuclear NHC&#x2212;Pd&#x2212;\p-Allyl Complexes Containing Weakly
 Coordinating Ligands
;
_journal_issue 13
_journal_name_full Organometallics
_journal_page_first 3236
_journal_paper_doi 10.1021/om0702274
_journal_volume 26
_journal_year 2007
_chemical_absolute_configuration ad
_chemical_compound_source tetrahydrofuran
_chemical_formula_moiety 'C18 H33 N2 O Pd 1+, B F4 1-'
_chemical_formula_sum 'C18 H33 B F4 N2 O Pd'
_chemical_formula_weight 486.67
_chemical_melting_point ?
_chemical_name_systematic
; 
 (\h^3^-allyl)-(tetrahydrofuran-O)-(1,3-bis(tert-butyl)-
 imidazol-2-ylidine)-palladium(ii) tetrafluoroborate
 
;
_space_group_IT_number 19
_symmetry_cell_setting orthorhombic
_symmetry_Int_Tables_number 19
_symmetry_space_group_name_Hall 'P 2ac 2ab'
_symmetry_space_group_name_H-M 'P 21 21 21'
_atom_sites_solution_hydrogens geom
_atom_sites_solution_primary direct
_atom_sites_solution_secondary difmap
_cell_angle_alpha 90.0
_cell_angle_beta 90.0
_cell_angle_gamma 90.0
_cell_formula_units_Z 4
_cell_length_a 10.2875(2)
_cell_length_b 12.6052(3)
_cell_length_c 16.3796(3)
_cell_measurement_reflns_used 37537
_cell_measurement_temperature 100
_cell_measurement_theta_max 33.14
_cell_measurement_theta_min 2.91
_cell_volume 2124.04(8)
_computing_cell_refinement 'Denzo / Scalepack (Otwinowski 1997)'
_computing_data_collection 'Collect software (Nonius, 1998)'
_computing_data_reduction 'Denzo / Scalepack (Otwinowski 1997)'
_computing_molecular_graphics 'DIAMOND (Crystal Impact GbR, 2005)'
_computing_structure_refinement 'SHELXL-97 (Sheldrick, 1997)'
_computing_structure_solution 'SHELXS-97 (Sheldrick, 1990)'
_diffrn_ambient_temperature 100
_diffrn_measured_fraction_theta_full 0.998
_diffrn_measured_fraction_theta_max 0.998
_diffrn_measurement_device_type 'Nonius KappaCCD'
_diffrn_measurement_method 'CCD \w-scan'
_diffrn_radiation_monochromator graphite
_diffrn_radiation_source '0.3 mm focus rotating anode'
_diffrn_radiation_type MoK\a
_diffrn_radiation_wavelength 0.71073
_diffrn_reflns_av_R_equivalents 0.0376
_diffrn_reflns_av_sigmaI/netI 0.0272
_diffrn_reflns_limit_h_max 15
_diffrn_reflns_limit_h_min -15
_diffrn_reflns_limit_k_max 18
_diffrn_reflns_limit_k_min -19
_diffrn_reflns_limit_l_max 22
_diffrn_reflns_limit_l_min -25
_diffrn_reflns_number 39642
_diffrn_reflns_theta_full 33.13
_diffrn_reflns_theta_max 33.13
_diffrn_reflns_theta_min 3.18
_diffrn_standards_decay_% 0.0
_diffrn_standards_number 0
_exptl_absorpt_coefficient_mu 0.917
_exptl_absorpt_correction_T_max 1.0
_exptl_absorpt_correction_T_min 0.9038
_exptl_absorpt_correction_type multi-scan
_exptl_absorpt_process_details 'Scalepack, Otwinowski (1997)'
_exptl_crystal_colour colourless
_exptl_crystal_density_diffrn 1.522
_exptl_crystal_density_meas ?
_exptl_crystal_density_method none
_exptl_crystal_description prism
_exptl_crystal_F_000 1000
_exptl_crystal_size_max 0.30
_exptl_crystal_size_mid 0.13
_exptl_crystal_size_min 0.10
_refine_diff_density_max 0.895
_refine_diff_density_min -0.670
_refine_diff_density_rms 0.074
_refine_ls_abs_structure_details 'Flack, H. D. (1983). Acta Cryst. A39, 876-881'
_refine_ls_abs_structure_Flack -0.019(19)
_refine_ls_extinction_method none
_refine_ls_goodness_of_fit_ref 1.070
_refine_ls_hydrogen_treatment constr
_refine_ls_matrix_type full
_refine_ls_number_parameters 254
_refine_ls_number_reflns 8073
_refine_ls_number_restraints 0
_refine_ls_restrained_S_all 1.070
_refine_ls_R_factor_all 0.0291
_refine_ls_R_factor_gt 0.0268
_refine_ls_shift/su_max 0.002
_refine_ls_shift/su_mean 0.000
_refine_ls_structure_factor_coef Fsqd
_refine_ls_weighting_details 'calc w=1/[\s^2^(Fo^2^)+(0.0211P)^2^+1.5227P] where P=(Fo^2^+2Fc^2^)/3'
_refine_ls_weighting_scheme calc
_refine_ls_wR_factor_gt 0.0594
_refine_ls_wR_factor_ref 0.0604
_reflns_number_gt 7725
_reflns_number_total 8073
_reflns_threshold_expression I>2\s(I)
_cod_data_source_file om0702274si20070309_074405.cif
_cod_data_source_block 9a(BF4)
_cod_depositor_comments
;
The following automatic conversions were performed:

'_chemical_melting_point' value 'not measured' was changed to '?' -
the value is undefined or not given.

Automatic conversion script
Id: cif_fix_values 1715 2011-07-08 13:25:40Z adriana 

The following automatic conversions were performed:

'_exptl_crystal_density_meas' value 'none' was changed to '?' - the
value is perceived as not measured.

Automatic conversion script
Id: cif_fix_values 3008 2015-01-20 13:52:24Z robertas 
;
_cod_database_code 4073298

loop_
_symmetry_equiv_pos_as_xyz
'x, y, z'
'-x+1/2, -y, z+1/2'
'-x, y+1/2, -z+1/2'
'x+1/2, -y+1/2, -z'

loop_
_atom_site_label
_atom_site_type_symbol
_atom_site_fract_x
_atom_site_fract_y
_atom_site_fract_z
_atom_site_U_iso_or_equiv
_atom_site_adp_type
_atom_site_occupancy
_atom_site_symmetry_multiplicity
_atom_site_calc_flag
_atom_site_refinement_flags
_atom_site_disorder_assembly
_atom_site_disorder_group
C1 C 0.0730(2) 0.59738(19) 1.01945(14) 0.0287(4) Uani 1 1 d . A 1
H1A H 0.0700 0.5769 1.0765 0.034 Uiso 1 1 calc R A 1
H1B H 0.1048 0.6690 1.0110 0.034 Uiso 1 1 calc R A 1
C2A C -0.0355(3) 0.5651(3) 0.9699(3) 0.0298(9) Uani 0.629(7) 1 d P A 1
H2A H -0.1050 0.5244 0.9962 0.036 Uiso 0.629(7) 1 calc PR A 1
C2B C 0.0284(5) 0.6287(4) 0.9377(4) 0.0279(14) Uani 0.371(7) 1 d P A 2
C3 C -0.0330(3) 0.5672(3) 0.8914(2) 0.0521(9) Uani 1 1 d . A 1
H3A H -0.0176 0.6356 0.8661 0.062 Uiso 1 1 calc R A 1
H3B H -0.0977 0.5247 0.8633 0.062 Uiso 1 1 calc R A 1
C4 C 0.30018(17) 0.44356(15) 1.00592(10) 0.0150(3) Uani 1 1 d . A 1
C5 C 0.49650(17) 0.45901(14) 1.06763(12) 0.0202(3) Uani 1 1 d . A 1
H5 H 0.5803 0.4821 1.0795 0.024 Uiso 1 1 calc R A 1
C6 C 0.4280(2) 0.38559(17) 1.10902(12) 0.0214(4) Uani 1 1 d . A 1
H6 H 0.4557 0.3483 1.1548 0.026 Uiso 1 1 calc R A 1
C7 C 0.46371(16) 0.57084(14) 0.93970(12) 0.0170(3) Uani 1 1 d . A 1
C8 C 0.45379(19) 0.5163(2) 0.85615(11) 0.0243(4) Uani 1 1 d . A 1
H8A H 0.5058 0.4531 0.8562 0.036 Uiso 1 1 calc R A 1
H8B H 0.4845 0.5637 0.8145 0.036 Uiso 1 1 calc R A 1
H8C H 0.3648 0.4981 0.8454 0.036 Uiso 1 1 calc R A 1
C9 C 0.60585(19) 0.59921(18) 0.95594(13) 0.0251(4) Uani 1 1 d . A 1
H9A H 0.6576 0.5358 0.9552 0.038 Uiso 1 1 calc R A 1
H9B H 0.6132 0.6327 1.0084 0.038 Uiso 1 1 calc R A 1
H9C H 0.6361 0.6469 0.9144 0.038 Uiso 1 1 calc R A 1
C10 C 0.38203(18) 0.67131(15) 0.94101(15) 0.0251(4) Uani 1 1 d . A 1
H10A H 0.2927 0.6536 0.9308 0.038 Uiso 1 1 calc R A 1
H10B H 0.4124 0.7191 0.8996 0.038 Uiso 1 1 calc R A 1
H10C H 0.3894 0.7046 0.9935 0.038 Uiso 1 1 calc R A 1
C11 C 0.2114(2) 0.29583(17) 1.10020(12) 0.0223(4) Uani 1 1 d . A 1
C12 C 0.0909(3) 0.2901(2) 1.04779(16) 0.0415(6) Uani 1 1 d . A 1
H12A H 0.1149 0.2717 0.9929 0.062 Uiso 1 1 calc R A 1
H12B H 0.0481 0.3577 1.0479 0.062 Uiso 1 1 calc R A 1
H12C H 0.0332 0.2371 1.0692 0.062 Uiso 1 1 calc R A 1
C13 C 0.2783(3) 0.1871(2) 1.0983(2) 0.0475(7) Uani 1 1 d . A 1
H13A H 0.3552 0.1892 1.1314 0.071 Uiso 1 1 calc R A 1
H13B H 0.3015 0.1699 1.0431 0.071 Uiso 1 1 calc R A 1
H13C H 0.2199 0.1342 1.1191 0.071 Uiso 1 1 calc R A 1
C14 C 0.1737(3) 0.3244(3) 1.18739(17) 0.0492(8) Uani 1 1 d . A 1
H14A H 0.2503 0.3276 1.2207 0.074 Uiso 1 1 calc R A 1
H14B H 0.1157 0.2715 1.2086 0.074 Uiso 1 1 calc R A 1
H14C H 0.1312 0.3922 1.1878 0.074 Uiso 1 1 calc R A 1
C15 C 0.1233(3) 0.4015(2) 0.75561(12) 0.0334(5) Uani 1 1 d . A 1
H15A H 0.1616 0.4696 0.7421 0.040 Uiso 1 1 calc R A 1
H15B H 0.0296 0.4070 0.7507 0.040 Uiso 1 1 calc R A 1
C16 C 0.1748(3) 0.3164(3) 0.70034(16) 0.0475(7) Uani 1 1 d . A 1
H16A H 0.1980 0.3451 0.6474 0.057 Uiso 1 1 calc R A 1
H16B H 0.1114 0.2603 0.6929 0.057 Uiso 1 1 calc R A 1
C17 C 0.2947(3) 0.2757(2) 0.74535(15) 0.0385(6) Uani 1 1 d . A 1
H17A H 0.3150 0.2033 0.7298 0.046 Uiso 1 1 calc R A 1
H17B H 0.3697 0.3204 0.7351 0.046 Uiso 1 1 calc R A 1
C18 C 0.2518(2) 0.28216(17) 0.83396(14) 0.0256(4) Uani 1 1 d . A 1
H18A H 0.2107 0.2164 0.8508 0.031 Uiso 1 1 calc R A 1
H18B H 0.3257 0.2956 0.8693 0.031 Uiso 1 1 calc R A 1
B1 B 0.7123(2) 0.4479(2) 0.68209(16) 0.0290(5) Uani 1 1 d . B 1
F1 F 0.80136(16) 0.36892(15) 0.66249(11) 0.0462(4) Uani 1 1 d . B 1
F2 F 0.69957(15) 0.51729(16) 0.61575(10) 0.0473(4) Uani 1 1 d . B 1
F3 F 0.59253(15) 0.40238(14) 0.69995(9) 0.0380(3) Uani 1 1 d . B 1
F4 F 0.75724(18) 0.50501(16) 0.74816(11) 0.0547(5) Uani 1 1 d . B 1
N1 N 0.41837(14) 0.49379(13) 1.00386(8) 0.0152(3) Uani 1 1 d . A 1
N2 N 0.30862(15) 0.37601(12) 1.07070(10) 0.0172(3) Uani 1 1 d . A 1
O1 O 0.15982(14) 0.36954(12) 0.83786(8) 0.0233(3) Uani 1 1 d . A 1
Pd1 Pd 0.138332(12) 0.482885(11) 0.937872(8) 0.01535(3) Uani 1 1 d . A 1

loop_
_atom_site_aniso_label
_atom_site_aniso_U_11
_atom_site_aniso_U_22
_atom_site_aniso_U_33
_atom_site_aniso_U_23
_atom_site_aniso_U_13
_atom_site_aniso_U_12
C1 0.0232(9) 0.0273(11) 0.0355(11) -0.0110(8) 0.0023(8) 0.0041(8)
C2A 0.0177(14) 0.0269(19) 0.045(2) -0.0075(15) 0.0012(13) 0.0065(13)
C2B 0.023(2) 0.023(3) 0.038(3) -0.006(3) -0.005(3) 0.0088(19)
C3 0.0430(15) 0.0467(17) 0.066(2) -0.0229(15) -0.0309(15) 0.0301(14)
C4 0.0160(7) 0.0160(7) 0.0131(7) -0.0016(6) 0.0014(5) -0.0010(6)
C5 0.0184(7) 0.0231(9) 0.0190(7) 0.0010(7) -0.0056(7) -0.0013(6)
C6 0.0228(9) 0.0229(9) 0.0185(8) 0.0037(6) -0.0053(7) -0.0007(7)
C7 0.0154(6) 0.0180(7) 0.0176(7) 0.0033(7) 0.0004(7) -0.0020(5)
C8 0.0257(9) 0.0288(9) 0.0183(7) 0.0032(8) 0.0016(6) -0.0044(9)
C9 0.0169(8) 0.0289(10) 0.0294(10) 0.0041(7) -0.0008(6) -0.0062(7)
C10 0.0219(9) 0.0177(8) 0.0357(9) 0.0042(8) 0.0013(9) -0.0004(6)
C11 0.0250(9) 0.0220(9) 0.0200(8) 0.0020(7) 0.0044(7) -0.0060(7)
C12 0.0347(12) 0.0477(15) 0.0421(14) 0.0150(11) -0.0031(10) -0.0198(11)
C13 0.0423(15) 0.0237(12) 0.077(2) 0.0083(12) 0.0059(14) -0.0034(11)
C14 0.0606(19) 0.0562(18) 0.0307(12) -0.0046(12) 0.0208(12) -0.0218(14)
C15 0.0368(12) 0.0444(13) 0.0188(8) 0.0009(8) -0.0082(8) -0.0015(10)
C16 0.0515(17) 0.066(2) 0.0244(11) -0.0171(12) -0.0040(10) -0.0055(14)
C17 0.0394(13) 0.0445(15) 0.0316(12) -0.0137(10) 0.0106(10) 0.0006(11)
C18 0.0269(10) 0.0198(9) 0.0301(10) -0.0046(7) 0.0035(8) 0.0026(7)
B1 0.0244(10) 0.0354(12) 0.0271(11) -0.0008(10) 0.0024(9) -0.0103(9)
F1 0.0379(8) 0.0449(10) 0.0559(10) 0.0025(8) 0.0169(8) -0.0010(7)
F2 0.0354(7) 0.0620(11) 0.0446(8) 0.0234(9) 0.0033(6) -0.0059(8)
F3 0.0287(7) 0.0500(9) 0.0352(7) 0.0003(6) 0.0088(6) -0.0128(6)
F4 0.0579(10) 0.0562(12) 0.0501(9) -0.0143(9) -0.0198(8) -0.0112(9)
N1 0.0145(6) 0.0166(8) 0.0146(5) 0.0004(5) -0.0014(5) -0.0005(5)
N2 0.0190(6) 0.0168(6) 0.0158(7) 0.0017(5) 0.0006(5) -0.0022(5)
O1 0.0268(8) 0.0244(7) 0.0187(6) -0.0033(5) -0.0041(5) 0.0047(6)
Pd1 0.01162(5) 0.01640(5) 0.01803(5) -0.00203(5) -0.00136(5) 0.00145(4)

loop_
_atom_type_symbol
_atom_type_description
_atom_type_scat_dispersion_real
_atom_type_scat_dispersion_imag
_atom_type_scat_source
C C 0.0033 0.0016 'International Tables Vol C Tables 4.2.6.8 and 6.1.1.4'
H H 0.0000 0.0000 'International Tables Vol C Tables 4.2.6.8 and 6.1.1.4'
B B 0.0013 0.0007 'International Tables Vol C Tables 4.2.6.8 and 6.1.1.4'
F F 0.0171 0.0103 'International Tables Vol C Tables 4.2.6.8 and 6.1.1.4'
N N 0.0061 0.0033 'International Tables Vol C Tables 4.2.6.8 and 6.1.1.4'
O O 0.0106 0.0060 'International Tables Vol C Tables 4.2.6.8 and 6.1.1.4'
Pd Pd -0.9988 1.0072 'International Tables Vol C Tables 4.2.6.8 and 6.1.1.4'

loop_
_geom_angle_atom_site_label_1
_geom_angle_atom_site_label_2
_geom_angle_atom_site_label_3
_geom_angle
_geom_angle_publ_flag
C2A C1 Pd1 72.04(16) y
C3 C2A C1 122.9(4) y
C3 C2A Pd1 75.4(2) y
C1 C2A Pd1 68.01(16) y
C2A C3 Pd1 70.1(2) y
N2 C4 N1 104.54(14) y
N2 C4 Pd1 128.44(13) y
N1 C4 Pd1 126.23(12) y
C6 C5 N1 107.02(16) y
C5 C6 N2 107.22(16) y
N1 C7 C10 110.89(15) y
N1 C7 C9 109.02(15) y
C10 C7 C9 109.36(16) y
N1 C7 C8 108.25(15) y
C10 C7 C8 110.42(17) y
C9 C7 C8 108.87(16) y
N2 C11 C12 113.34(17) y
N2 C11 C14 108.20(18) y
C12 C11 C14 109.6(2) y
N2 C11 C13 107.24(18) y
C12 C11 C13 108.3(2) y
C14 C11 C13 110.2(2) y
O1 C15 C16 105.6(2) y
C15 C16 C17 103.6(2) y
C18 C17 C16 102.0(2) y
O1 C18 C17 105.78(19) y
F4 B1 F1 109.5(2) y
F4 B1 F3 110.3(2) y
F1 B1 F3 109.6(2) y
F4 B1 F2 108.3(2) y
F1 B1 F2 109.2(2) y
F3 B1 F2 109.7(2) y
C4 N1 C5 110.42(14) y
C4 N1 C7 126.15(14) y
C5 N1 C7 123.33(14) y
C4 N2 C6 110.79(15) y
C4 N2 C11 128.94(16) y
C6 N2 C11 120.23(16) y
C18 O1 C15 109.71(16) y
C18 O1 Pd1 126.46(12) y
C15 O1 Pd1 119.13(13) y
C4 Pd1 C1 94.62(8) y
C4 Pd1 C2A 131.35(12) y
C1 Pd1 C2A 39.94(12) y
C4 Pd1 O1 99.57(6) y
C1 Pd1 O1 165.64(7) y
C2A Pd1 O1 125.93(11) y
C4 Pd1 C3 162.11(9) y
C1 Pd1 C3 68.11(10) y
C2A Pd1 C3 34.54(13) y
O1 Pd1 C3 97.91(9) y

loop_
_geom_bond_atom_site_label_1
_geom_bond_atom_site_label_2
_geom_bond_distance
_geom_bond_publ_flag
C1 C2A 1.439(4) y
C1 Pd1 2.079(2) y
C2A C3 1.286(5) y
C2A Pd1 2.132(3) y
C3 Pd1 2.194(3) y
C4 N2 1.363(2) y
C4 N1 1.371(2) y
C4 Pd1 2.0640(18) y
C5 C6 1.347(3) y
C5 N1 1.389(2) y
C6 N2 1.384(2) y
C7 N1 1.505(2) y
C7 C10 1.520(3) y
C7 C9 1.529(3) y
C7 C8 1.535(3) y
C11 N2 1.501(2) y
C11 C12 1.510(3) y
C11 C14 1.523(3) y
C11 C13 1.533(4) y
C15 O1 1.455(2) y
C15 C16 1.501(4) y
C16 C17 1.525(4) y
C17 C18 1.519(3) y
C18 O1 1.453(3) y
B1 F4 1.379(3) y
B1 F1 1.391(3) y
B1 F3 1.391(3) y
B1 F2 1.401(3) y
O1 Pd1 2.1850(14) y
